data_4115438
loop_
_publ_author_name
'G. Mugesh'
'Arunashree Panda'
'Harkesh B. Singh'
'Narayan S. Punekar'
'Ray J. Butcher'

_publ_section_title
;
 Glutathione Peroxidase-like Antioxidant Activity of Diaryl Diselenides: A
 Mechanistic Study
;
_journal_name_full 'Journal of the American Chemical Society'
_journal_page_first 839
_journal_page_last 850
_journal_paper_doi 10.1021/ja994467p
_journal_volume 123
_journal_year 2001
_chemical_formula_sum 'C22 H24 N2 O2 Se2'
_chemical_formula_weight 506.35
_chemical_name_systematic
; 
 ? 
;
_space_group_IT_number 19
_symmetry_cell_setting orthorhombic
_symmetry_space_group_name_Hall 'P 2ac 2ab'
_symmetry_space_group_name_H-M 'P 21 21 21'
_atom_sites_solution_hydrogens geom
_atom_sites_solution_primary direct
_atom_sites_solution_secondary difmap
_audit_creation_method SHELXL
_cell_angle_alpha 90.00
_cell_angle_beta 90.00
_cell_angle_gamma 90.00
_cell_formula_units_Z 4
_cell_length_a 8.778(3)
_cell_length_b 12.643(3)
_cell_length_c 20.268(4)
_cell_measurement_reflns_used 26
_cell_measurement_temperature 293(2)
_cell_measurement_theta_max 12.51
_cell_measurement_theta_min 5.14
_cell_volume 2249.3(10)
_computing_cell_refinement 'Siemens XSCANS'
_computing_data_collection 'Siemens XSCANS'
_computing_data_reduction 'Siemens SHELXTL'
_computing_molecular_graphics 'Siemens SHELXTL'
_computing_publication_material 'Siemens SHELXTL'
_computing_structure_refinement 'SHELXL-93 (Sheldrick, 1993)'
_computing_structure_solution 'SHELXS-86 (Sheldrick, 1990)'
_diffrn_ambient_temperature 293(2)
_diffrn_measurement_device 'Siemens P4'
_diffrn_measurement_method '\w scans'
_diffrn_radiation_monochromator graphite
_diffrn_radiation_source 'fine-focus sealed tube'
_diffrn_radiation_type MoK\a
_diffrn_radiation_wavelength 0.71073
_diffrn_reflns_av_R_equivalents 0.0247
_diffrn_reflns_av_sigmaI/netI 0.0615
_diffrn_reflns_limit_h_max 9
_diffrn_reflns_limit_h_min 0
_diffrn_reflns_limit_k_max 15
_diffrn_reflns_limit_k_min 0
_diffrn_reflns_limit_l_max 24
_diffrn_reflns_limit_l_min 0
_diffrn_reflns_number 2168
_diffrn_reflns_theta_max 24.98
_diffrn_reflns_theta_min 2.53
_diffrn_standards_interval_count 97
_diffrn_standards_number 3
_exptl_absorpt_coefficient_mu 3.306
_exptl_absorpt_correction_T_max 0.9596
_exptl_absorpt_correction_T_min 0.4246
_exptl_absorpt_correction_type empirical
_exptl_crystal_density_diffrn 1.495
_exptl_crystal_description thick_needle
_exptl_crystal_F_000 1016
_exptl_crystal_size_max 0.36
_exptl_crystal_size_mid 1.
_exptl_crystal_size_min 0.36
_refine_diff_density_max 0.303
_refine_diff_density_min -0.394
_refine_diff_density_rms 0.063
_refine_ls_abs_structure_details 'Flack H D (1983), Acta Cryst. A39, 876-881'
_refine_ls_abs_structure_Flack 0.00(3)
_refine_ls_extinction_method none
_refine_ls_goodness_of_fit_all 1.061
_refine_ls_goodness_of_fit_obs 1.140
_refine_ls_matrix_type full
_refine_ls_number_parameters 276
_refine_ls_number_reflns 2167
_refine_ls_number_restraints 3
_refine_ls_restrained_S_all 1.065
_refine_ls_restrained_S_obs 1.145
_refine_ls_R_factor_all 0.0900
_refine_ls_R_factor_obs 0.0456
_refine_ls_shift/esd_max -1.231
_refine_ls_shift/esd_mean 0.033
_refine_ls_structure_factor_coef Fsqd
_refine_ls_weighting_details 'w=1/[\s^2^(Fo^2^)+(0.0375P)^2^+1.1230P] where P=(Fo^2^+2Fc^2^)/3'
_refine_ls_weighting_scheme calc
_refine_ls_wR_factor_all 0.1033
_refine_ls_wR_factor_obs 0.0869
_reflns_number_observed 1433
_reflns_number_total 2167
_reflns_observed_criterion >2sigma(I)
_cod_data_source_file ja994467p_4.cif
_cod_data_source_block coxsec
_cod_depositor_comments
;
The following automatic conversions were performed:

'_refine_ls_weighting_scheme' value 'calc
w=1/[\s^2^(Fo^2^)+(0.0375P)^2^+1.1230P] where P=(Fo^2^+2Fc^2^)/3' was
changed to 'calc'. New tag '_refine_ls_weighting_details' was
created. The value of the new tag was set to
'w=1/[\s^2^(Fo^2^)+(0.0375P)^2^+1.1230P] where P=(Fo^2^+2Fc^2^)/3'.

Automatic conversion script
Id: cif_fix_values 3143 2015-03-26 13:38:13Z robertas 
;
_cod_original_cell_volume 2249.2(11)
_cod_database_code 4115438

loop_
_symmetry_equiv_pos_as_xyz
'x, y, z'
'-x+1/2, -y, z+1/2'
'-x, y+1/2, -z+1/2'
'x+1/2, -y+1/2, -z'

loop_
_atom_site_aniso_label
_atom_site_aniso_U_11
_atom_site_aniso_U_22
_atom_site_aniso_U_33
_atom_site_aniso_U_23
_atom_site_aniso_U_13
_atom_site_aniso_U_12
Se1 0.0705(6) 0.0756(6) 0.0645(5) -0.0052(5) 0.0089(5) 0.0132(6)
Se2 0.0808(6) 0.0675(6) 0.0727(6) 0.0033(5) 0.0108(6) -0.0011(6)
O1A 0.105(6) 0.153(8) 0.087(6) 0.007(5) 0.035(5) 0.010(6)
O1B 0.077(5) 0.146(7) 0.132(7) 0.001(6) 0.052(6) -0.015(6)
N1A 0.064(6) 0.107(7) 0.071(5) -0.015(5) 0.018(5) 0.004(6)
N1B 0.091(8) 0.100(7) 0.103(7) 0.026(7) 0.027(6) -0.014(6)
C1A 0.069(6) 0.065(6) 0.051(5) 0.000(4) 0.007(5) -0.005(6)
C2A 0.078(7) 0.087(8) 0.066(6) 0.004(6) 0.014(6) 0.008(7)
C3A 0.078(7) 0.095(8) 0.096(8) 0.014(7) 0.012(8) 0.028(8)
C4A 0.126(13) 0.092(8) 0.087(9) 0.023(8) 0.010(10) 0.012(9)
C5A 0.099(10) 0.093(8) 0.066(7) 0.010(7) 0.009(7) -0.013(9)
C6A 0.054(7) 0.066(6) 0.056(5) -0.007(5) -0.011(5) -0.007(5)
C7A 0.071(8) 0.102(9) 0.053(6) -0.012(6) 0.014(6) -0.020(7)
C8A 0.115(11) 0.189(15) 0.099(9) -0.023(10) 0.030(9) 0.024(12)
C9A 0.075(7) 0.127(10) 0.073(6) -0.024(8) 0.013(6) -0.020(9)
C10A 0.089(10) 0.190(17) 0.106(9) -0.035(13) 0.014(9) 0.000(11)
C11A 0.170(20) 0.262(29) 0.153(16) -0.036(19) 0.002(16) 0.117(18)
C1B 0.040(5) 0.066(6) 0.066(6) 0.007(5) 0.002(5) 0.003(5)
C2B 0.053(6) 0.098(8) 0.057(6) -0.012(6) 0.005(5) -0.005(6)
C3B 0.068(7) 0.095(8) 0.068(7) -0.005(7) -0.011(6) -0.014(6)
C4B 0.079(8) 0.097(8) 0.057(6) -0.009(6) 0.003(6) -0.001(7)
C5B 0.058(6) 0.090(8) 0.064(6) 0.005(6) 0.018(6) 0.008(7)
C6B 0.051(6) 0.077(6) 0.062(5) 0.019(5) 0.006(5) -0.001(6)
C7B 0.057(7) 0.091(9) 0.076(7) 0.018(7) 0.008(6) 0.007(7)
C8B 0.116(11) 0.169(15) 0.201(15) 0.046(15) 0.058(11) -0.048(13)
C9B 0.130(14) 0.117(12) 0.148(13) 0.042(11) 0.037(12) -0.029(11)
C10B 0.157(18) 0.193(20) 0.193(20) -0.037(16) -0.029(17) -0.079(17)
C111 0.216(41) 0.213(34) 0.116(21) -0.014(21) 0.020(24) -0.056(30)

loop_
_atom_site_label
_atom_site_type_symbol
_atom_site_fract_x
_atom_site_fract_y
_atom_site_fract_z
_atom_site_U_iso_or_equiv
_atom_site_thermal_displace_type
_atom_site_occupancy
_atom_site_calc_flag
_atom_site_refinement_flags
_atom_site_disorder_group
Se1 Se 0.64347(11) 0.02540(8) 0.87379(4) 0.0702(3) Uani 1 d . .
Se2 Se 0.45641(12) -0.01229(8) 0.95368(4) 0.0737(3) Uani 1 d . .
O1A O 0.7885(10) 0.1554(7) 0.6738(4) 0.115(3) Uani 1 d . .
O1B O 0.1308(9) 0.0743(7) 1.1155(4) 0.118(3) Uani 1 d . .
N1A N 0.8262(9) 0.0506(8) 0.7620(4) 0.081(3) Uani 1 d . .
N1B N 0.2322(11) -0.0468(8) 1.0480(5) 0.098(3) Uani 1 d . .
C1A C 0.5472(12) 0.1369(7) 0.8225(4) 0.062(2) Uani 1 d . .
C2A C 0.4163(12) 0.1861(8) 0.8456(5) 0.077(3) Uani 1 d . .
H2AA H 0.3725(12) 0.1645(8) 0.8852(5) 0.075(29) Uiso 1 calc R .
C3A C 0.3525(14) 0.2657(9) 0.8104(5) 0.090(3) Uani 1 d . .
H3AA H 0.2654(14) 0.2982(9) 0.8269(5) 0.026(19) Uiso 1 calc R .
C4A C 0.4107(16) 0.2998(10) 0.7522(6) 0.102(4) Uani 1 d . .
H4AA H 0.3640(16) 0.3538(10) 0.7285(6) 0.088(35) Uiso 1 calc R .
C5A C 0.5395(16) 0.2526(9) 0.7295(5) 0.086(3) Uani 1 d . .
H5AA H 0.5822(16) 0.2769(9) 0.6903(5) 0.081(35) Uiso 1 calc R .
C6A C 0.6099(11) 0.1696(7) 0.7623(5) 0.059(3) Uani 1 d . .
C7A C 0.7473(12) 0.1216(10) 0.7355(5) 0.075(3) Uani 1 d . .
C8A C 0.9292(17) 0.0993(13) 0.6612(6) 0.134(5) Uani 1 d . .
H8AA H 1.0142(17) 0.1483(13) 0.6603(6) 0.161 Uiso 1 calc R .
H8AB H 0.9242(17) 0.0630(13) 0.6191(6) 0.161 Uiso 1 calc R .
C9A C 0.9488(12) 0.0210(11) 0.7163(5) 0.092(3) Uani 1 d . .
H9AA H 0.9302(12) -0.0506(11) 0.6996(5) 0.132(49) Uiso 1 calc R .
C10A C 1.1035(14) 0.0259(16) 0.7467(7) 0.128(5) Uani 1 d D .
H10A H 1.1792(14) 0.0137(16) 0.7127(7) 0.101(35) Uiso 1 calc R .
H10B H 1.1199(14) 0.0963(16) 0.7642(7) 0.139(61) Uiso 1 calc R .
C11A C 1.1255(23) -0.0491(19) 0.7982(9) 0.195(9) Uani 1 d D .
H11A H 1.2301(33) -0.0480(49) 0.8119(29) 0.254(109) Uiso 1 calc R .
H11B H 1.0999(91) -0.1185(22) 0.7824(16) 0.157(75) Uiso 1 calc R .
H11I H 1.0612(78) -0.0314(44) 0.8349(19) 0.114(41) Uiso 1 calc R .
C1B C 0.4739(10) 0.1062(7) 1.0142(4) 0.057(2) Uani 1 d . .
C2B C 0.5827(11) 0.1826(8) 1.0068(5) 0.070(3) Uani 1 d . .
H2BA H 0.6539(11) 0.1756(8) 0.9731(5) 0.042(21) Uiso 1 calc R .
C3B C 0.5902(12) 0.2688(9) 1.0472(5) 0.077(3) Uani 1 d . .
H3BA H 0.6659(12) 0.3195(9) 1.0415(5) 0.087(36) Uiso 1 calc R .
C4B C 0.4846(12) 0.2793(9) 1.0962(5) 0.077(3) Uani 1 d . .
H4BA H 0.4878(12) 0.3387(9) 1.1232(5) 0.080(30) Uiso 1 calc R .
C5B C 0.3769(12) 0.2065(9) 1.1064(5) 0.070(3) Uani 1 d . .
H5BA H 0.3081(12) 0.2150(9) 1.1409(5) 0.094(35) Uiso 1 calc R .
C6B C 0.3668(11) 0.1173(8) 1.0653(4) 0.063(2) Uani 1 d . .
C7B C 0.2442(12) 0.0431(10) 1.0742(5) 0.075(3) Uani 1 d . .
C8B C 0.0219(16) -0.0094(13) 1.1154(8) 0.162(6) Uani 1 d . .
H8BA H -0.0766(16) 0.0161(13) 1.1007(8) 0.194 Uiso 1 calc R .
H8BB H 0.0108(16) -0.0389(13) 1.1593(8) 0.194 Uiso 1 calc R .
C9B C 0.0849(18) -0.0948(13) 1.0666(8) 0.132(5) Uani 1 d . .
H9BA H 0.0973(18) -0.1640(13) 1.0877(8) 0.124(46) Uiso 1 calc R .
C10B C -0.0307(27) -0.0978(16) 1.0087(12) 0.181(9) Uani 1 d D .
C111 C 0.0169(39) -0.1752(23) 0.9683(12) 0.182(17) Uani 0.64(3) d PD 1
H11C H -0.0672(78) -0.2000(146) 0.9423(95) 0.273 Uiso 0.64(3) calc PR 1
H11E H 0.0570(280) -0.2326(93) 0.9941(13) 0.273 Uiso 0.64(3) calc PR 1
H11F H 0.0950(220) -0.1484(62) 0.9397(89) 0.273 Uiso 0.64(3) calc PR 1
C112 C -0.1390(55) -0.1772(31) 1.0013(25) 0.166(25) Uiso 0.36(3) d PD 2
H11D H -0.1679(315) -0.1823(198) 0.9557(39) 0.248 Uiso 0.36(3) calc PR 2
H11G H -0.2270(183) -0.1607(154) 1.0275(149) 0.248 Uiso 0.36(3) calc PR 2
H11H H -0.0968(156) -0.2434(64) 1.0156(173) 0.248 Uiso 0.36(3) calc PR 2

loop_
_atom_type_symbol
_atom_type_description
_atom_type_scat_dispersion_real
_atom_type_scat_dispersion_imag
_atom_type_scat_source
C C 0.0033 0.0016 'International Tables Vol C Tables 4.2.6.8 and 6.1.1.4'
H H 0.0000 0.0000 'International Tables Vol C Tables 4.2.6.8 and 6.1.1.4'
N N 0.0061 0.0033 'International Tables Vol C Tables 4.2.6.8 and 6.1.1.4'
O O 0.0106 0.0060 'International Tables Vol C Tables 4.2.6.8 and 6.1.1.4'
Se Se -0.0929 2.2259 'International Tables Vol C Tables 4.2.6.8 and 6.1.1.4'

loop_
_geom_angle_atom_site_label_1
_geom_angle_atom_site_label_2
_geom_angle_atom_site_label_3
_geom_angle
C1A Se1 Se2 102.2(3)
C1B Se2 Se1 102.9(3)
C7A O1A C8A 103.5(10)
C7B O1B C8B 106.0(10)
C7A N1A C9A 108.5(9)
C7B N1B C9B 109.7(12)
C2A C1A C6A 119.1(9)
C2A C1A Se1 120.3(7)
C6A C1A Se1 120.6(8)
C3A C2A C1A 119.9(10)
C2A C3A C4A 122.6(12)
C3A C4A C5A 117.9(12)
C4A C5A C6A 122.7(11)
C5A C6A C1A 117.7(10)
C5A C6A C7A 120.3(11)
C1A C6A C7A 121.9(10)
N1A C7A O1A 117.9(10)
N1A C7A C6A 126.6(10)
O1A C7A C6A 115.5(11)
O1A C8A C9A 106.9(10)
N1A C9A C10A 113.4(9)
N1A C9A C8A 102.5(10)
C10A C9A C8A 112.6(12)
C11A C10A C9A 113.5(16)
C2B C1B C6B 118.6(9)
C2B C1B Se2 122.0(7)
C6B C1B Se2 119.3(7)
C3B C2B C1B 122.1(9)
C2B C3B C4B 118.8(11)
C5B C4B C3B 121.8(11)
C4B C5B C6B 120.4(10)
C1B C6B C5B 118.3(9)
C1B C6B C7B 121.9(10)
C5B C6B C7B 119.7(9)
N1B C7B O1B 117.4(11)
N1B C7B C6B 126.8(11)
O1B C7B C6B 115.9(11)
O1B C8B C9B 106.0(11)
N1B C9B C10B 112.9(13)
N1B C9B C8B 100.8(12)
C10B C9B C8B 105.3(15)
C111 C10B C9B 106.0(23)
C112 C10B C9B 123.2(27)

loop_
_geom_bond_atom_site_label_1
_geom_bond_atom_site_label_2
_geom_bond_distance
Se1 C1A 1.944(9)
Se1 Se2 2.3549(14)
Se2 C1B 1.943(9)
O1A C7A 1.370(12)
O1A C8A 1.446(14)
O1B C7B 1.358(12)
O1B C8B 1.426(14)
N1A C7A 1.254(12)
N1A C9A 1.467(12)
N1B C7B 1.260(13)
N1B C9B 1.48(2)
C1A C2A 1.389(12)
C1A C6A 1.401(12)
C2A C3A 1.354(12)
C3A C4A 1.357(14)
C4A C5A 1.359(14)
C5A C6A 1.388(14)
C6A C7A 1.455(13)
C8A C9A 1.502(15)
C9A C10A 1.493(15)
C10A C11A 1.42(2)
C1B C2B 1.366(12)
C1B C6B 1.405(12)
C2B C3B 1.366(12)
C3B C4B 1.365(12)
C4B C5B 1.335(13)
C5B C6B 1.405(12)
C6B C7B 1.439(14)
C8B C9B 1.56(2)
C9B C10B 1.55(2)
C10B C111 1.34(2)
C10B C112 1.39(3)

loop_
_geom_torsion_atom_site_label_1
_geom_torsion_atom_site_label_2
_geom_torsion_atom_site_label_3
_geom_torsion_atom_site_label_4
_geom_torsion
C1A Se1 Se2 C1B -75.8(4)
Se2 Se1 C1A C2A 12.2(8)
Se2 Se1 C1A C6A -168.6(7)
C6A C1A C2A C3A -1.0(14)
Se1 C1A C2A C3A 178.2(8)
C1A C2A C3A C4A 0.6(17)
C2A C3A C4A C5A -1.1(18)
C3A C4A C5A C6A 2.1(18)
C4A C5A C6A C1A -2.5(16)
C4A C5A C6A C7A 179.7(10)
C2A C1A C6A C5A 1.9(13)
Se1 C1A C6A C5A -177.3(7)
C2A C1A C6A C7A 179.7(8)
Se1 C1A C6A C7A 0.5(12)
C9A N1A C7A O1A -0.3(13)
C9A N1A C7A C6A 176.6(9)
C8A O1A C7A N1A -5.1(13)
C8A O1A C7A C6A 177.6(9)
C5A C6A C7A N1A 175.7(10)
C1A C6A C7A N1A -2.1(15)
C5A C6A C7A O1A -7.3(13)
C1A C6A C7A O1A 174.9(9)
C7A O1A C8A C9A 8.1(13)
C7A N1A C9A C10A 127.0(13)
C7A N1A C9A C8A 5.4(13)
O1A C8A C9A N1A -8.3(13)
O1A C8A C9A C10A -130.4(12)
N1A C9A C10A C11A 65.4(19)
C8A C9A C10A C11A -178.8(14)
Se1 Se2 C1B C2B -3.6(8)
Se1 Se2 C1B C6B 172.9(6)
C6B C1B C2B C3B 0.0(14)
Se2 C1B C2B C3B 176.5(7)
C1B C2B C3B C4B -0.6(14)
C2B C3B C4B C5B 1.5(15)
C3B C4B C5B C6B -1.7(15)
C2B C1B C6B C5B -0.1(13)
Se2 C1B C6B C5B -176.7(6)
C2B C1B C6B C7B 176.8(8)
Se2 C1B C6B C7B 0.2(11)
C4B C5B C6B C1B 1.0(14)
C4B C5B C6B C7B -176.0(9)
C9B N1B C7B O1B 3.9(14)
C9B N1B C7B C6B -176.3(10)
C8B O1B C7B N1B -1.7(14)
C8B O1B C7B C6B 178.6(10)
C1B C6B C7B N1B 14.0(16)
C5B C6B C7B N1B -169.1(10)
C1B C6B C7B O1B -166.3(8)
C5B C6B C7B O1B 10.6(13)
C7B O1B C8B C9B -1.2(15)
C7B N1B C9B C10B 107.8(16)
C7B N1B C9B C8B -4.1(15)
O1B C8B C9B N1B 3.1(16)
O1B C8B C9B C10B -114.6(14)
N1B C9B C10B C111 74.5(23)
C8B C9B C10B C111 -176.4(19)
N1B C9B C10B C112 148.0(33)
C8B C9B C10B C112 -102.9(35)
